data_2005850
loop_
_publ_author_name
'Jones, P. G.'
'Th\"one, C.'

_publ_section_title
;
 Metal Complexes of
 <i>trans</i>-2,2,4,4-Tetrafluoro-1,3-di-<i>tert</i>-butyl-1,3-diphosphetane
;
_journal_issue 1
_journal_name_full 'Acta Crystallographica Section C'
_journal_page_first 42
_journal_page_last 45
_journal_paper_doi 10.1107/S0108270196011870
_journal_volume 53
_journal_year 1997
_chemical_formula_iupac '[Au2 Cl2 (C10 H18 F4 P2)] , 2 C H2 Cl2'
_chemical_formula_sum 'C12 H22 Au2 Cl6 F4 P2'
_chemical_formula_weight 910.87
_chemical_name_systematic
;
 {trans-(2,2,4,4-tetrafluoro-1,3-di-t-butyl-1,3-diphosphetane)}-
 bis(chlorogold(I)) bis-dichloromethane solvate
;
_space_group_IT_number 12
_symmetry_cell_setting monoclinic
_symmetry_space_group_name_Hall '-C 2y'
_symmetry_space_group_name_H-M 'C 1 2/m 1'
_audit_creation_method SHELXL
_cell_angle_alpha 90.00
_cell_angle_beta 92.48(3)
_cell_angle_gamma 90.00
_cell_formula_units_Z 2
_cell_length_a 19.990(6)
_cell_length_b 7.096(3)
_cell_length_c 8.606(3)
_cell_measurement_reflns_used 50
_cell_measurement_temperature 178(2)
_cell_measurement_theta_max 11.5
_cell_measurement_theta_min 10
_cell_volume 1219.6(8)
_computing_cell_refinement P3
_computing_data_collection 'P3 (Nicolet, 1987)'
_computing_data_reduction 'XSCANS (Siemens, 1994b)'
_computing_molecular_graphics 'XP (Siemens, 1994a)'
_computing_publication_material SHELXL93
_computing_structure_refinement 'SHELXL93 (Sheldrick, 1993)'
_computing_structure_solution 'SHELXS86 (Sheldrick, 1990)'
_diffrn_ambient_temperature 178(2)
_diffrn_measurement_device 'Siemens R3'
_diffrn_measurement_method '\w scans'
_diffrn_radiation_monochromator graphite
_diffrn_radiation_source 'fine-focus sealed tube'
_diffrn_radiation_type MoK\a
_diffrn_radiation_wavelength 0.71073
_diffrn_reflns_av_R_equivalents 0.0427
_diffrn_reflns_av_sigmaI/netI 0.0502
_diffrn_reflns_limit_h_max 23
_diffrn_reflns_limit_h_min -23
_diffrn_reflns_limit_k_max 8
_diffrn_reflns_limit_k_min -8
_diffrn_reflns_limit_l_max 10
_diffrn_reflns_limit_l_min 0
_diffrn_reflns_number 2322
_diffrn_reflns_theta_max 25.02
_diffrn_reflns_theta_min 3.05
_diffrn_standards_decay_% 0
_diffrn_standards_interval_count 147
_diffrn_standards_number 3
_exptl_absorpt_coefficient_mu 12.831
_exptl_absorpt_correction_T_max 0.277
_exptl_absorpt_correction_T_min 0.155
_exptl_absorpt_correction_type '\y scans (XEMP; Siemens, 1990)'
_exptl_crystal_colour colourless
_exptl_crystal_density_diffrn 2.480
_exptl_crystal_density_meas ?
_exptl_crystal_description prism
_exptl_crystal_F_000 840
_exptl_crystal_size_max 0.20
_exptl_crystal_size_mid 0.12
_exptl_crystal_size_min 0.10
_refine_diff_density_max 2.289
_refine_diff_density_min -1.218
_refine_ls_extinction_method none
_refine_ls_goodness_of_fit_all 1.045
_refine_ls_goodness_of_fit_obs 1.057
_refine_ls_hydrogen_treatment 'H atoms: see text'
_refine_ls_matrix_type full
_refine_ls_number_parameters 73
_refine_ls_number_reflns 1181
_refine_ls_number_restraints 0
_refine_ls_restrained_S_all 1.045
_refine_ls_restrained_S_obs 1.057
_refine_ls_R_factor_all 0.0400
_refine_ls_R_factor_obs 0.0268
_refine_ls_shift/esd_max 0.001
_refine_ls_shift/esd_mean 0.000
_refine_ls_structure_factor_coef Fsqd
_refine_ls_weighting_details 'w = 1/[\s^2^(Fo^2^)+(0.0252P)^2^] where P=(Fo^2^+2Fc^2^)/3'
_refine_ls_weighting_scheme calc
_refine_ls_wR_factor_all 0.0618
_refine_ls_wR_factor_obs 0.0567
_reflns_number_observed 986
_reflns_number_total 1181
_reflns_observed_criterion >2sigma(I)
_cod_data_source_file bs1001.cif
_cod_data_source_block 2
_cod_depositor_comments
;
The following automatic conversions were performed:

'_geom_bond_publ_flag' value 'Y' changed to 'y' according to
/home/saulius/struct/CIF-dictionaries/cif_core.dic dictionary named
'cif_core.dic' version 2.4.1 from 2010-06-29 (7 times).

Automatic conversion script
Id: cif_fix_values 1715 2011-07-08 13:25:40Z adriana 

The following automatic conversions were performed:

'_exptl_crystal_density_meas' value 'not measured' was changed to '?'
- the value is perceived as not measured.

Automatic conversion script
Id: cif_fix_values 3008 2015-01-20 13:52:24Z robertas 

The following automatic conversions were performed:

'_refine_ls_weighting_scheme' value 'calc w =
1/[\s^2^(Fo^2^)+(0.0252P)^2^] where P=(Fo^2^+2Fc^2^)/3' was changed
to 'calc'. New tag '_refine_ls_weighting_details' was created. The
value of the new tag was set to 'w = 1/[\s^2^(Fo^2^)+(0.0252P)^2^]
where P=(Fo^2^+2Fc^2^)/3'.

Automatic conversion script
Id: cif_fix_values 3143 2015-03-26 13:38:13Z robertas 
;
_cod_original_sg_symbol_H-M 'C 2/m'
_cod_database_code 2005850

loop_
_symmetry_equiv_pos_as_xyz
'x, y, z'
'-x, y, -z'
'x+1/2, y+1/2, z'
'-x+1/2, y+1/2, -z'
'-x, -y, -z'
'x, -y, z'
'-x+1/2, -y+1/2, -z'
'x+1/2, -y+1/2, z'

loop_
_atom_site_aniso_label
_atom_site_aniso_U_11
_atom_site_aniso_U_22
_atom_site_aniso_U_33
_atom_site_aniso_U_12
_atom_site_aniso_U_13
_atom_site_aniso_U_23
Au 0.0272(2) 0.0273(2) 0.0244(2) 0.000 0.00685(14) 0.000
Cl1 0.0256(13) 0.0294(12) 0.0249(11) 0.000 0.0117(9) 0.000
P 0.0183(13) 0.0227(12) 0.0230(12) 0.000 0.0039(10) 0.000
F 0.031(2) 0.029(2) 0.048(2) -0.004(2) 0.004(2) 0.016(2)
C1 0.031(6) 0.021(5) 0.029(5) 0.000 0.007(4) 0.000
C2 0.030(6) 0.033(6) 0.021(4) 0.000 0.007(4) 0.000
C3 0.024(6) 0.056(7) 0.031(5) 0.000 0.011(4) 0.000
C4 0.033(4) 0.043(5) 0.029(4) 0.004(4) 0.003(3) 0.000(3)
C5 0.057(8) 0.031(6) 0.039(6) 0.000 0.026(5) 0.000
Cl2 0.049(2) 0.043(2) 0.047(2) 0.000 0.0118(13) 0.000
Cl3 0.051(2) 0.084(3) 0.057(2) 0.000 0.014(2) 0.000

loop_
_atom_site_label
_atom_site_occupancy
_atom_site_fract_x
_atom_site_fract_y
_atom_site_fract_z
_atom_site_U_iso_or_equiv
_atom_site_thermal_displace_type
_atom_site_calc_flag
_atom_site_refinement_flags
_atom_site_type_symbol
Au 1 0.64124(2) 0.5000 0.33587(4) 0.02612(14) Uani d S Au
Cl1 1 0.71731(12) 0.5000 0.1453(2) 0.0263(5) Uani d S Cl
P 1 0.56968(12) 0.5000 0.5249(3) 0.0213(5) Uani d S P
F 1 0.4928(2) 0.2067(5) 0.6240(4) 0.0357(10) Uani d . F
C1 1 0.5000 0.3227(13) 0.5000 0.027(2) Uani d S C
C2 1 0.6049(5) 0.5000 0.7267(10) 0.028(2) Uani d S C
C3 1 0.5530(5) 0.5000 0.8509(11) 0.037(3) Uani d S C
H3A 1 0.5249(5) 0.6128 0.8395(11) 0.044 Uiso d R H
H3C 1 0.5759(5) 0.5000 0.9539(11) 0.044 Uiso d SR H
C4 1 0.6491(4) 0.3237(11) 0.7393(8) 0.035(2) Uani d . C
H4A 1 0.6839(13) 0.3310(29) 0.6627(35) 0.042 Uiso calc R H
H4B 1 0.6215(5) 0.2115(12) 0.7191(47) 0.042 Uiso calc R H
H4C 1 0.6701(17) 0.3160(34) 0.8441(18) 0.042 Uiso calc R H
C5 1 0.8315(6) 0.5000 0.8319(11) 0.041(3) Uani d S C
H5 1 0.8075(6) 0.6129 0.8679(11) 0.050 Uiso d R H
Cl2 1 0.8308(2) 0.5000 0.6264(3) 0.0460(7) Uani d S Cl
Cl3 1 0.9133(2) 0.5000 0.9152(4) 0.0637(9) Uani d S Cl

loop_
_atom_type_symbol
_atom_type_description
_atom_type_scat_dispersion_real
_atom_type_scat_dispersion_imag
_atom_type_scat_source
C C 0.0033 0.0016 'International Tables Vol C Tables 4.2.6.8 and 6.1.1.4'
H H 0.0000 0.0000 'International Tables Vol C Tables 4.2.6.8 and 6.1.1.4'
F F 0.0171 0.0103 'International Tables Vol C Tables 4.2.6.8 and 6.1.1.4'
P P 0.1023 0.0942 'International Tables Vol C Tables 4.2.6.8 and 6.1.1.4'
Cl Cl 0.1484 0.1585 'International Tables Vol C Tables 4.2.6.8 and 6.1.1.4'
Au Au -2.0133 8.8022 'International Tables Vol C Tables 4.2.6.8 and 6.1.1.4'

loop_
_geom_angle_atom_site_label_1
_geom_angle_atom_site_label_2
_geom_angle_atom_site_label_3
_geom_angle_site_symmetry_1
_geom_angle_site_symmetry_3
_geom_angle
_geom_angle_publ_flag
P Au Cl1 . . 178.55(10) y
C2 P C1 . . 111.0(2) y
C2 P C1 . 5_666 111.0(2) ?
C1 P C1 . 5_666 83.9(4) y
C2 P Au . . 117.3(3) y
C1 P Au . . 114.53(12) y
C1 P Au 5_666 . 114.53(12) ?
F C1 F 2_656 . 105.6(7) y
F C1 P 2_656 . 113.0(2) y
F C1 P . . 114.7(2) y
F C1 P 2_656 5_666 114.7(2) ?
F C1 P . 5_666 113.0(2) ?
P C1 P . 5_666 96.1(4) y
C3 C2 C4 . 6_565 111.0(5) ?
C3 C2 C4 . . 111.0(5) y
C4 C2 C4 6_565 . 109.5(8) y
C3 C2 P . . 114.6(7) y
C4 C2 P 6_565 . 105.2(4) ?
C4 C2 P . . 105.2(4) y
Cl3 C5 Cl2 . . 112.0(6) ?

loop_
_geom_bond_atom_site_label_1
_geom_bond_atom_site_label_2
_geom_bond_site_symmetry_2
_geom_bond_distance
_geom_bond_publ_flag
Au P . 2.212(2) y
Au Cl1 . 2.284(2) y
P C2 . 1.846(9) y
P C1 . 1.883(6) y
P C1 5_666 1.883(6) ?
F C1 . 1.360(6) y
C1 F 2_656 1.360(6) ?
C1 P 5_666 1.883(6) ?
C2 C3 . 1.522(12) y
C2 C4 6_565 1.532(9) ?
C2 C4 . 1.532(9) y
C5 Cl3 . 1.758(12) ?
C5 Cl2 . 1.767(10) ?

loop_
_geom_torsion_atom_site_label_1
_geom_torsion_atom_site_label_2
_geom_torsion_atom_site_label_3
_geom_torsion_atom_site_label_4
_geom_torsion
F C1 P C2 -8.7(5)
F C1 P Au 127.0(3)
